data_7227123
loop_
_publ_author_name
'Smets, M. M. H.'
'Brugman, S. J. T.'
'van Eck, E. R. H.'
'Tinnemans, P.'
'Meekes, H.'
'Cuppen, H. M.'

_publ_section_title
;
 Understanding the single-crystal-to-single-crystal solid-state phase
 transition of dl-methionine
;
_journal_issue 48
_journal_name_full CrystEngComm
_journal_page_first 9363
_journal_paper_doi 10.1039/C6CE02079H
_journal_volume 18
_journal_year 2016
_chemical_formula_moiety 'C5 H11 N O2 S'
_chemical_formula_sum 'C5 H11 N O2 S'
_chemical_formula_weight 149.21
_space_group_crystal_system monoclinic
_space_group_IT_number 14
_space_group_name_Hall '-P 2ybc'
_space_group_name_H-M_alt 'P 1 21/c 1'
_symmetry_space_group_name_Hall '-P 2ybc'
_symmetry_space_group_name_H-M 'P 1 21/c 1'
_atom_sites_solution_hydrogens mixed
_atom_sites_solution_primary direct
_atom_sites_solution_secondary difmap
_audit_creation_method SHELXL-2016/6
_cell_angle_alpha 90
_cell_angle_beta 101.424(5)
_cell_angle_gamma 90
_cell_formula_units_Z 4
_cell_length_a 16.923(3)
_cell_length_b 4.7963(7)
_cell_length_c 9.8840(15)
_cell_measurement_reflns_used 3254
_cell_measurement_temperature 420(2)
_cell_measurement_theta_max 23.69
_cell_measurement_theta_min 2.46
_cell_volume 786.4(2)
_computing_cell_refinement Peakref
_computing_data_collection Apex3
_computing_data_reduction SAINT,SADABS-2014/5
_computing_molecular_graphics 'PLATON, Shelxle'
_computing_structure_refinement 'SHELXL-2016/6 (Sheldrick, 2016)'
_computing_structure_solution 'SHELXT 2014/4 (Sheldrick, 2014)'
_diffrn_ambient_temperature 420(2)
_diffrn_detector_area_resol_mean 10.4
_diffrn_measured_fraction_theta_full 0.999
_diffrn_measured_fraction_theta_max 0.999
_diffrn_measurement_device 'Bruker D8 Quest Apex3'
_diffrn_measurement_method '\f and \w scans'
_diffrn_radiation_detector Photon100
_diffrn_radiation_monochromator graphite
_diffrn_radiation_type MoK\a
_diffrn_radiation_wavelength 0.71073
_diffrn_reflns_av_R_equivalents 0.0235
_diffrn_reflns_av_unetI/netI 0.0128
_diffrn_reflns_Laue_measured_fraction_full 0.999
_diffrn_reflns_Laue_measured_fraction_max 0.999
_diffrn_reflns_limit_h_max 19
_diffrn_reflns_limit_h_min -19
_diffrn_reflns_limit_k_max 5
_diffrn_reflns_limit_k_min -5
_diffrn_reflns_limit_l_max 11
_diffrn_reflns_limit_l_min -11
_diffrn_reflns_number 8448
_diffrn_reflns_point_group_measured_fraction_full 0.999
_diffrn_reflns_point_group_measured_fraction_max 0.999
_diffrn_reflns_theta_full 23.809
_diffrn_reflns_theta_max 23.809
_diffrn_reflns_theta_min 2.456
_diffrn_source 'sealed tube'
_exptl_absorpt_coefficient_mu 0.346
_exptl_absorpt_correction_T_max 0.7450
_exptl_absorpt_correction_T_min 0.7191
_exptl_absorpt_correction_type multi-scan
_exptl_absorpt_process_details 'SADABS 2014/5'
_exptl_crystal_colour colourless
_exptl_crystal_density_diffrn 1.260
_exptl_crystal_description plate
_exptl_crystal_F_000 320
_exptl_crystal_size_max 0.436
_exptl_crystal_size_mid 0.197
_exptl_crystal_size_min 0.070
_refine_diff_density_max 0.430
_refine_diff_density_min -0.389
_refine_diff_density_rms 0.058
_refine_ls_extinction_method none
_refine_ls_goodness_of_fit_ref 1.050
_refine_ls_hydrogen_treatment mixed
_refine_ls_matrix_type full
_refine_ls_number_parameters 105
_refine_ls_number_reflns 1205
_refine_ls_number_restraints 0
_refine_ls_restrained_S_all 1.050
_refine_ls_R_factor_all 0.0815
_refine_ls_R_factor_gt 0.0723
_refine_ls_shift/su_max 0.000
_refine_ls_shift/su_mean 0.000
_refine_ls_structure_factor_coef Fsqd
_refine_ls_weighting_details 'w=1/[\s^2^(Fo^2^)+(0.1599P)^2^+0.4149P] where P=(Fo^2^+2Fc^2^)/3'
_refine_ls_weighting_scheme calc
_refine_ls_wR_factor_gt 0.2234
_refine_ls_wR_factor_ref 0.2377
_reflns_Friedel_coverage 0.000
_reflns_number_gt 1018
_reflns_number_total 1205
_reflns_threshold_expression 'I > 2\s(I)'
_cod_data_source_file c6ce02079h2.cif
_cod_data_source_block p1619e
_cod_depositor_comments 'Adding full bibliography for 7227123--7227124.cif.'
_cod_database_code 7227123
_shelx_shelxl_version_number 2016/6
_shelx_space_group_comment
;
The symmetry employed for this shelxl refinement is uniquely defined
by the following loop, which should always be used as a source of
symmetry information in preference to the above space-group names.
They are only intended as comments.
;
_shelx_estimated_absorpt_t_min 0.864
_shelx_estimated_absorpt_t_max 0.976

loop_
_space_group_symop_operation_xyz
'x, y, z'
'-x, y+1/2, -z+1/2'
'-x, -y, -z'
'x, -y-1/2, z-1/2'

loop_
_atom_site_label
_atom_site_type_symbol
_atom_site_fract_x
_atom_site_fract_y
_atom_site_fract_z
_atom_site_U_iso_or_equiv
_atom_site_adp_type
_atom_site_occupancy
_atom_site_site_symmetry_order
_atom_site_calc_flag
_atom_site_refinement_flags_posn
_atom_site_refinement_flags_adp
_atom_site_refinement_flags_occupancy
_atom_site_disorder_assembly
_atom_site_disorder_group
N1 N 0.59228(17) 0.4427(6) 0.1444(2) 0.0471(7) Uani 1 1 d . . . . .
H1 H 0.609(2) 0.319(8) 0.090(4) 0.071 Uiso 1 1 d . U . . .
H2 H 0.595(2) 0.609(9) 0.102(4) 0.071 Uiso 1 1 d . U . . .
H3 H 0.542(2) 0.441(8) 0.148(4) 0.071 Uiso 1 1 d . U . . .
O1 O 0.56552(12) 0.8146(4) 0.33166(19) 0.0563(7) Uani 1 1 d . . . . .
O2 O 0.62366(16) 0.5512(5) 0.50816(19) 0.0684(9) Uani 1 1 d . . . . .
C1 C 0.60636(16) 0.6109(5) 0.3828(2) 0.0399(7) Uani 1 1 d . . . . .
C2 C 0.6443(4) 0.4208(12) 0.2821(6) 0.0369(12) Uani 0.795(4) 1 d . . P A 1
H21 H 0.648617 0.226935 0.314085 0.044 Uiso 0.795(4) 1 calc R U P A 1
C3 C 0.7285(3) 0.5465(12) 0.2832(5) 0.0637(12) Uani 0.795(4) 1 d . . P A 1
H31 H 0.721914 0.738615 0.252400 0.076 Uiso 0.795(4) 1 calc R U P A 1
H32 H 0.758794 0.547573 0.377432 0.076 Uiso 0.795(4) 1 calc R U P A 1
C4 C 0.7757(4) 0.3972(18) 0.1959(8) 0.124(3) Uani 0.795(4) 1 d . . P A 1
H41 H 0.743886 0.385593 0.103021 0.149 Uiso 0.795(4) 1 calc R U P A 1
H42 H 0.785126 0.208292 0.230469 0.149 Uiso 0.795(4) 1 calc R U P A 1
S1 S 0.86952(14) 0.5502(8) 0.1881(4) 0.1803(15) Uani 0.795(4) 1 d . . P A 1
C5 C 0.9197(10) 0.462(4) 0.3326(17) 0.245(7) Uiso 0.795(4) 1 d . . P A 1
H51 H 0.973609 0.532756 0.343027 0.368 Uiso 0.795(4) 1 calc R U P A 1
H52 H 0.894912 0.536573 0.404148 0.368 Uiso 0.795(4) 1 calc R U P A 1
H53 H 0.921250 0.262150 0.339125 0.368 Uiso 0.795(4) 1 calc R U P A 1
C2B C 0.6318(18) 0.460(6) 0.305(3) 0.0369(12) Uani 0.205(4) 1 d . . P A 2
H22B H 0.613985 0.279966 0.334872 0.044 Uiso 0.205(4) 1 calc R U P A 2
C3B C 0.7224(12) 0.379(5) 0.294(2) 0.072(5) Uiso 0.205(4) 1 d . . P A 2
H33B H 0.748489 0.276667 0.375044 0.087 Uiso 0.205(4) 1 calc R U P A 2
H34B H 0.722400 0.262978 0.213056 0.087 Uiso 0.205(4) 1 calc R U P A 2
C4B C 0.7671(17) 0.656(6) 0.281(3) 0.107(8) Uiso 0.205(4) 1 d . . P A 2
H43B H 0.750229 0.790561 0.343098 0.128 Uiso 0.205(4) 1 calc R U P A 2
H44B H 0.750402 0.725408 0.188091 0.128 Uiso 0.205(4) 1 calc R U P A 2
S1B S 0.8810(6) 0.634(4) 0.3226(16) 0.1803(15) Uani 0.205(4) 1 d . . P A 2
C5B C 0.896(4) 0.217(14) 0.425(7) 0.26(3) Uiso 0.205(4) 1 d . . P A 2
H54B H 0.951943 0.175130 0.452478 0.391 Uiso 0.205(4) 1 calc R U P A 2
H55B H 0.871165 0.219990 0.504488 0.391 Uiso 0.205(4) 1 calc R U P A 2
H56B H 0.870006 0.077902 0.361272 0.391 Uiso 0.205(4) 1 calc R U P A 2

loop_
_atom_site_aniso_label
_atom_site_aniso_U_11
_atom_site_aniso_U_22
_atom_site_aniso_U_33
_atom_site_aniso_U_23
_atom_site_aniso_U_13
_atom_site_aniso_U_12
N1 0.0636(16) 0.0454(14) 0.0344(13) -0.0066(10) 0.0146(11) -0.0052(11)
O1 0.0712(14) 0.0455(13) 0.0543(13) -0.0015(9) 0.0177(10) 0.0119(10)
O2 0.119(2) 0.0539(14) 0.0336(13) 0.0010(8) 0.0184(11) 0.0014(12)
C1 0.0556(16) 0.0320(13) 0.0349(14) -0.0026(10) 0.0157(11) -0.0080(11)
C2 0.054(3) 0.032(2) 0.030(3) -0.0026(17) 0.0211(15) 0.0109(17)
C3 0.054(3) 0.062(3) 0.075(3) 0.000(2) 0.014(2) -0.002(2)
C4 0.094(4) 0.139(6) 0.155(6) -0.043(5) 0.064(4) -0.005(4)
S1 0.1022(16) 0.235(3) 0.223(3) -0.014(3) 0.081(2) -0.0360(16)
C2B 0.054(3) 0.032(2) 0.030(3) -0.0026(17) 0.0211(15) 0.0109(17)
S1B 0.1022(16) 0.235(3) 0.223(3) -0.014(3) 0.081(2) -0.0360(16)

loop_
_atom_type_symbol
_atom_type_description
_atom_type_scat_dispersion_real
_atom_type_scat_dispersion_imag
_atom_type_scat_source
C C 0.0033 0.0016 'International Tables Vol C Tables 4.2.6.8 and 6.1.1.4'
H H 0.0000 0.0000 'International Tables Vol C Tables 4.2.6.8 and 6.1.1.4'
N N 0.0061 0.0033 'International Tables Vol C Tables 4.2.6.8 and 6.1.1.4'
O O 0.0106 0.0060 'International Tables Vol C Tables 4.2.6.8 and 6.1.1.4'
S S 0.1246 0.1234 'International Tables Vol C Tables 4.2.6.8 and 6.1.1.4'

loop_
_geom_angle_atom_site_label_1
_geom_angle_atom_site_label_2
_geom_angle_atom_site_label_3
_geom_angle
C2 N1 H1 108(2)
C2B N1 H1 121(2)
C2 N1 H2 114(2)
C2B N1 H2 111(2)
H1 N1 H2 105(3)
C2 N1 H3 112(2)
C2B N1 H3 101(3)
H1 N1 H3 117(3)
H2 N1 H3 100(3)
C2B C1 O1 117.0(15)
C2B C1 O2 117.2(15)
O1 C1 O2 125.8(2)
O1 C1 C2 117.4(3)
O2 C1 C2 116.6(3)
N1 C2 C3 111.2(4)
N1 C2 C1 107.4(4)
C3 C2 C1 105.1(4)
N1 C2 H21 111.0
C3 C2 H21 111.0
C1 C2 H21 111.0
C4 C3 C2 114.4(5)
C4 C3 H31 108.7
C2 C3 H31 108.7
C4 C3 H32 108.7
C2 C3 H32 108.7
H31 C3 H32 107.6
C3 C4 S1 114.9(5)
C3 C4 H41 108.5
S1 C4 H41 108.5
C3 C4 H42 108.5
S1 C4 H42 108.5
H41 C4 H42 107.5
C5 S1 C4 100.2(7)
S1 C5 H51 109.5
S1 C5 H52 109.5
H51 C5 H52 109.5
S1 C5 H53 109.5
H51 C5 H53 109.5
H52 C5 H53 109.5
C1 C2B N1 122(2)
C1 C2B C3B 131(3)
N1 C2B C3B 98.0(14)
C1 C2B H22B 99.4
N1 C2B H22B 99.4
C3B C2B H22B 99.4
C4B C3B C2B 107(2)
C4B C3B H33B 110.4
C2B C3B H33B 110.4
C4B C3B H34B 110.4
C2B C3B H34B 110.4
H33B C3B H34B 108.6
C3B C4B S1B 115.4(19)
C3B C4B H43B 108.4
S1B C4B H43B 108.4
C3B C4B H44B 108.4
S1B C4B H44B 108.4
H43B C4B H44B 107.5
C4B S1B C5B 99.4(19)
S1B C5B H54B 109.5
S1B C5B H55B 109.5
H54B C5B H55B 109.5
S1B C5B H56B 109.5
H54B C5B H56B 109.5
H55B C5B H56B 109.5

loop_
_geom_bond_atom_site_label_1
_geom_bond_atom_site_label_2
_geom_bond_distance
N1 C2 1.471(7)
N1 C2B 1.59(3)
N1 H1 0.88(4)
N1 H2 0.91(4)
N1 H3 0.86(4)
O1 C1 1.245(3)
O2 C1 1.249(3)
C1 C2B 1.20(2)
C1 C2 1.577(4)
C2 C3 1.545(8)
C2 H21 0.9800
C3 C4 1.473(8)
C3 H31 0.9700
C3 H32 0.9700
C4 S1 1.764(7)
C4 H41 0.9700
C4 H42 0.9700
S1 C5 1.569(16)
C5 H51 0.9600
C5 H52 0.9600
C5 H53 0.9600
C2B C3B 1.61(3)
C2B H22B 0.9800
C3B C4B 1.54(4)
C3B H33B 0.9700
C3B H34B 0.9700
C4B S1B 1.89(3)
C4B H43B 0.9700
C4B H44B 0.9700
S1B C5B 2.23(7)
C5B H54B 0.9600
C5B H55B 0.9600
C5B H56B 0.9600

loop_
_geom_torsion_atom_site_label_1
_geom_torsion_atom_site_label_2
_geom_torsion_atom_site_label_3
_geom_torsion_atom_site_label_4
_geom_torsion
O1 C1 C2 N1 -27.5(5)
O2 C1 C2 N1 156.2(3)
O1 C1 C2 C3 90.9(4)
O2 C1 C2 C3 -85.4(4)
N1 C2 C3 C4 -64.8(6)
C1 C2 C3 C4 179.3(5)
C2 C3 C4 S1 176.4(5)
C3 C4 S1 C5 75.9(10)
O1 C1 C2B N1 -22(3)
O2 C1 C2B N1 158.5(16)
O1 C1 C2B C3B 119(3)
O2 C1 C2B C3B -61(3)
C1 C2B C3B C4B -55(4)
N1 C2B C3B C4B 93(2)
C2B C3B C4B S1B 161.6(18)
C3B C4B S1B C5B -14(3)
